data_4349454
loop_
_publ_author_name
'Yoo, Changho'
'Lee, Yunho'

_publ_section_title
;
 Formation of a tetranickel octacarbonyl cluster from the CO2 reaction of
 a zero-valent nickel monocarbonyl species
;
_journal_issue 6
_journal_name_full 'Inorganic Chemistry Frontiers'
_journal_page_first 849
_journal_paper_doi 10.1039/C6QI00011H
_journal_volume 3
_journal_year 2016
_chemical_formula_moiety 'C70 H112 N2 Na2 Ni2 O8 P4'
_chemical_formula_sum 'C70 H112 N2 Na2 Ni2 O8 P4'
_chemical_formula_weight 1396.90
_chemical_name_common {(PNP)NiCOONa}2(THF)
_space_group_IT_number 2
_space_group_name_Hall '-P 1'
_space_group_name_H-M_alt 'P -1'
_symmetry_cell_setting triclinic
_symmetry_space_group_name_H-M 'P -1'
_atom_sites_solution_hydrogens geom
_atom_sites_solution_primary direct
_atom_sites_solution_secondary difmap
_audit_creation_method SHELXL-97
_audit_update_record
;
2016-01-12 deposited with the CCDC.
2016-03-18 downloaded from the CCDC.
;
_cell_angle_alpha 101.8930(10)
_cell_angle_beta 96.7630(10)
_cell_angle_gamma 96.9260(10)
_cell_formula_units_Z 1
_cell_length_a 10.9465(3)
_cell_length_b 12.3880(3)
_cell_length_c 14.3038(4)
_cell_measurement_reflns_used 34833
_cell_measurement_temperature 120(2)
_cell_measurement_theta_max 0.9140
_cell_measurement_theta_min 0.8970
_cell_volume 1863.77(9)
_computing_cell_refinement 'Bruker SMART'
_computing_data_collection 'Bruker SMART'
_computing_data_reduction 'Bruker SAINT'
_computing_molecular_graphics 'Bruker SHELXTL'
_computing_publication_material 'Bruker SHELXTL'
_computing_structure_refinement 'SHELXL-97 (Sheldrick, 1997)'
_computing_structure_solution 'SHELXS-97 (Sheldrick, 1990)'
_diffrn_ambient_temperature 120(2)
_diffrn_measured_fraction_theta_full 0.990
_diffrn_measured_fraction_theta_max 0.968
_diffrn_measurement_device_type 'CCD area detector'
_diffrn_measurement_method 'phi and omega scans'
_diffrn_radiation_monochromator graphite
_diffrn_radiation_source 'fine-focus sealed tube'
_diffrn_radiation_type MoK\a
_diffrn_radiation_wavelength 0.71073
_diffrn_reflns_av_R_equivalents 0.0262
_diffrn_reflns_av_sigmaI/netI 0.0385
_diffrn_reflns_limit_h_max 16
_diffrn_reflns_limit_h_min -18
_diffrn_reflns_limit_k_max 20
_diffrn_reflns_limit_k_min -19
_diffrn_reflns_limit_l_max 23
_diffrn_reflns_limit_l_min -23
_diffrn_reflns_number 34833
_diffrn_reflns_theta_full 25.00
_diffrn_reflns_theta_max 35.82
_diffrn_reflns_theta_min 1.47
_exptl_absorpt_coefficient_mu 0.654
_exptl_absorpt_correction_T_max 0.9140
_exptl_absorpt_correction_T_min 0.8970
_exptl_absorpt_correction_type multi-scan
_exptl_absorpt_process_details SADABS
_exptl_crystal_colour orange
_exptl_crystal_density_diffrn 1.245
_exptl_crystal_density_method 'not measured'
_exptl_crystal_description platy
_exptl_crystal_F_000 748
_exptl_crystal_size_max 0.17
_exptl_crystal_size_mid 0.15
_exptl_crystal_size_min 0.14
_refine_diff_density_max 0.655
_refine_diff_density_min -0.463
_refine_diff_density_rms 0.073
_refine_ls_extinction_method none
_refine_ls_goodness_of_fit_ref 1.037
_refine_ls_hydrogen_treatment mixed
_refine_ls_matrix_type full
_refine_ls_number_parameters 397
_refine_ls_number_reflns 16891
_refine_ls_number_restraints 0
_refine_ls_restrained_S_all 1.037
_refine_ls_R_factor_all 0.0528
_refine_ls_R_factor_gt 0.0364
_refine_ls_shift/su_max 0.002
_refine_ls_shift/su_mean 0.000
_refine_ls_structure_factor_coef Fsqd
_refine_ls_weighting_details 'calc w=1/[\s^2^(Fo^2^)+(0.0522P)^2^+0.2475P] where P=(Fo^2^+2Fc^2^)/3'
_refine_ls_weighting_scheme calc
_refine_ls_wR_factor_gt 0.0906
_refine_ls_wR_factor_ref 0.1028
_reflns_number_gt 13256
_reflns_number_total 16891
_reflns_threshold_expression >2sigma(I)
_cod_data_source_file c6qi00011h2.cif
_cod_data_source_block 0063a-2
_cod_depositor_comments
;
The following automatic conversions were performed:

data item '_symmetry_cell_setting' value 'Triclinic' was changed to
'triclinic' in accordance with the
/home/saulius/struct/COD-crude-data/automatic-downloads/DataCite-retrospective/RSC/depositions/lib/dictionaries/cif_core.dic
dictionary named 'cif_core.dic' version 2.4.2 last updated on
2011-04-26.

Automatic conversion script
Id: cif_fix_values 6909 2019-04-08 15:41:33Z antanas 

2024-02-02
Z value and formula fixed to values more according to usual
chemical conventions.                 miguel
;
_cod_original_formula_sum 'C35 H56 N Na Ni O4 P2'
_cod_original_formula_weight 698.45
_cod_original_formula_moiety 'C35 H56 N Na Ni O4 P2'
_cod_original_formula_units_Z 2
_cod_original_sg_symbol_H-M P-1
_cod_database_code 4349454

loop_
_symmetry_equiv_pos_as_xyz
'x, y, z'
'-x, -y, -z'

loop_
_atom_site_label
_atom_site_type_symbol
_atom_site_fract_x
_atom_site_fract_y
_atom_site_fract_z
_atom_site_U_iso_or_equiv
_atom_site_adp_type
_atom_site_occupancy
_atom_site_symmetry_multiplicity
_atom_site_calc_flag
_atom_site_refinement_flags
Ni1 Ni 0.991850(11) 0.785217(12) 0.705696(9) 0.01474(4) Uani 1 1 d .
P1 P 0.80285(2) 0.80331(2) 0.726066(19) 0.01489(5) Uani 1 1 d .
P2 P 1.18350(2) 0.76154(2) 0.708612(19) 0.01541(5) Uani 1 1 d .
Na1 Na 0.98310(5) 1.11242(4) 0.58231(3) 0.02119(9) Uani 1 1 d .
N1 N 0.99645(8) 0.71840(8) 0.81876(7) 0.01777(16) Uani 1 1 d .
O2 O 1.00352(9) 0.93877(8) 0.59124(6) 0.02496(17) Uani 1 1 d .
O1 O 0.97057(9) 0.75942(8) 0.51370(6) 0.02453(17) Uani 1 1 d .
C2 C 0.88541(9) 0.66754(9) 0.83820(7) 0.01651(17) Uani 1 1 d .
C15 C 1.11005(9) 0.72348(9) 0.87490(7) 0.01655(17) Uani 1 1 d .
C3 C 0.77416(9) 0.69977(9) 0.79733(7) 0.01628(17) Uani 1 1 d .
O3 O 1.10787(10) 1.19883(9) 0.72455(7) 0.0321(2) Uani 1 1 d .
C9 C 0.78807(10) 0.93887(9) 0.80505(8) 0.01916(18) Uani 1 1 d .
H9A H 0.8109 0.9985 0.7699 0.023 Uiso 1 1 calc R
C16 C 1.21829(9) 0.74497(9) 0.83190(7) 0.01726(18) Uani 1 1 d .
C22 C 1.19935(10) 0.62909(10) 0.62698(8) 0.0207(2) Uani 1 1 d .
H22A H 1.1868 0.6406 0.5596 0.025 Uiso 1 1 calc R
C4 C 0.65791(10) 0.64942(9) 0.80953(8) 0.01919(18) Uani 1 1 d .
H4A H 0.5852 0.6732 0.7823 0.023 Uiso 1 1 calc R
O4 O 0.81781(9) 1.20376(8) 0.65160(8) 0.0325(2) Uani 1 1 d .
C5 C 0.64550(11) 0.56508(10) 0.86061(8) 0.02084(19) Uani 1 1 d .
C7 C 0.87201(11) 0.58170(10) 0.88899(8) 0.01989(19) Uani 1 1 d .
H7A H 0.9439 0.5569 0.9163 0.024 Uiso 1 1 calc R
C20 C 1.12855(11) 0.71950(10) 0.97358(8) 0.02055(19) Uani 1 1 d .
H20A H 1.0588 0.7040 1.0049 0.025 Uiso 1 1 calc R
C1 C 0.98760(10) 0.83503(9) 0.58981(8) 0.01810(18) Uani 1 1 d .
C17 C 1.33666(10) 0.76141(10) 0.88542(8) 0.0206(2) Uani 1 1 d .
H17A H 1.4074 0.7745 0.8544 0.025 Uiso 1 1 calc R
C12 C 0.66970(10) 0.77381(10) 0.62809(8) 0.01986(19) Uani 1 1 d .
H12A H 0.5912 0.7721 0.6575 0.024 Uiso 1 1 calc R
C18 C 1.35419(11) 0.75922(10) 0.98336(8) 0.0226(2) Uani 1 1 d .
C6 C 0.75447(11) 0.53285(9) 0.89963(8) 0.0214(2) Uani 1 1 d .
H6A H 0.7484 0.4756 0.9347 0.026 Uiso 1 1 calc R
C25 C 1.31291(10) 0.86512(10) 0.69568(8) 0.02032(19) Uani 1 1 d .
H25A H 1.3927 0.8418 0.7202 0.024 Uiso 1 1 calc R
C19 C 1.24801(11) 0.73807(10) 1.02530(8) 0.0226(2) Uani 1 1 d .
H19A H 1.2573 0.7362 1.0918 0.027 Uiso 1 1 calc R
C23 C 1.09515(12) 0.53785(11) 0.63383(10) 0.0290(2) Uani 1 1 d .
H23A H 1.1035 0.4676 0.5905 0.043 Uiso 1 1 calc R
H23B H 1.0143 0.5596 0.6150 0.043 Uiso 1 1 calc R
H23C H 1.1010 0.5280 0.7004 0.043 Uiso 1 1 calc R
C35 C 1.07134(12) 1.16756(12) 0.80984(9) 0.0273(2) Uani 1 1 d .
H35A H 1.0631 1.0857 0.8025 0.033 Uiso 1 1 calc R
H35B H 0.9907 1.1919 0.8224 0.033 Uiso 1 1 calc R
C8 C 0.51898(12) 0.50677(11) 0.86857(10) 0.0278(2) Uani 1 1 d .
H8A H 0.5290 0.4504 0.9068 0.042 Uiso 1 1 calc R
H8B H 0.4752 0.4705 0.8038 0.042 Uiso 1 1 calc R
H8C H 0.4707 0.5615 0.9002 0.042 Uiso 1 1 calc R
C14 C 0.67410(12) 0.86491(12) 0.56958(10) 0.0290(3) Uani 1 1 d .
H14A H 0.6025 0.8474 0.5181 0.044 Uiso 1 1 calc R
H14B H 0.7512 0.8683 0.5410 0.044 Uiso 1 1 calc R
H14C H 0.6714 0.9372 0.6123 0.044 Uiso 1 1 calc R
C13 C 0.66922(12) 0.65925(11) 0.56203(9) 0.0282(2) Uani 1 1 d .
H13A H 0.5984 0.6440 0.5101 0.042 Uiso 1 1 calc R
H13B H 0.6622 0.6016 0.5997 0.042 Uiso 1 1 calc R
H13C H 0.7468 0.6589 0.5341 0.042 Uiso 1 1 calc R
C11 C 0.88206(12) 0.96102(11) 0.89766(9) 0.0262(2) Uani 1 1 d .
H11A H 0.8742 1.0326 0.9392 0.039 Uiso 1 1 calc R
H11B H 0.9665 0.9635 0.8811 0.039 Uiso 1 1 calc R
H11C H 0.8656 0.9012 0.9319 0.039 Uiso 1 1 calc R
C34 C 1.17387(12) 1.22609(12) 0.89148(9) 0.0289(3) Uani 1 1 d .
H34A H 1.1417 1.2430 0.9539 0.035 Uiso 1 1 calc R
H34B H 1.2420 1.1810 0.8973 0.035 Uiso 1 1 calc R
C28 C 0.69129(14) 1.18481(12) 0.66775(10) 0.0302(3) Uani 1 1 d .
H28A H 0.6856 1.1492 0.7233 0.036 Uiso 1 1 calc R
H28B H 0.6396 1.1349 0.6100 0.036 Uiso 1 1 calc R
C21 C 1.48308(12) 0.78315(13) 1.04101(10) 0.0311(3) Uani 1 1 d .
H21A H 1.4773 0.7778 1.1078 0.047 Uiso 1 1 calc R
H21B H 1.5217 0.8585 1.0402 0.047 Uiso 1 1 calc R
H21C H 1.5337 0.7287 1.0124 0.047 Uiso 1 1 calc R
C24 C 1.32708(12) 0.59285(13) 0.64362(11) 0.0346(3) Uani 1 1 d .
H24A H 1.3287 0.5224 0.5980 0.052 Uiso 1 1 calc R
H24B H 1.3436 0.5826 0.7098 0.052 Uiso 1 1 calc R
H24C H 1.3910 0.6503 0.6337 0.052 Uiso 1 1 calc R
C26 C 1.30342(13) 0.97896(11) 0.75807(10) 0.0300(3) Uani 1 1 d .
H26A H 1.3721 1.0340 0.7512 0.045 Uiso 1 1 calc R
H26B H 1.3081 0.9740 0.8259 0.045 Uiso 1 1 calc R
H26C H 1.2240 1.0020 0.7372 0.045 Uiso 1 1 calc R
C30 C 0.74173(16) 1.37360(12) 0.65280(10) 0.0345(3) Uani 1 1 d .
H30A H 0.7190 1.3719 0.5834 0.041 Uiso 1 1 calc R
H30B H 0.7513 1.4515 0.6904 0.041 Uiso 1 1 calc R
C27 C 1.31594(13) 0.87224(13) 0.59069(10) 0.0316(3) Uani 1 1 d .
H27A H 1.3859 0.9280 0.5873 0.047 Uiso 1 1 calc R
H27B H 1.2379 0.8939 0.5649 0.047 Uiso 1 1 calc R
H27C H 1.3260 0.7993 0.5525 0.047 Uiso 1 1 calc R
C29 C 0.64590(15) 1.29727(13) 0.68827(12) 0.0356(3) Uani 1 1 d .
H29A H 0.6439 1.3239 0.7582 0.043 Uiso 1 1 calc R
H29B H 0.5617 1.2931 0.6525 0.043 Uiso 1 1 calc R
C10 C 0.65703(12) 0.94862(12) 0.82947(11) 0.0312(3) Uani 1 1 d .
H10A H 0.6568 1.0221 0.8711 0.047 Uiso 1 1 calc R
H10B H 0.6312 0.8904 0.8632 0.047 Uiso 1 1 calc R
H10C H 0.5991 0.9397 0.7698 0.047 Uiso 1 1 calc R
C32 C 1.21021(15) 1.28852(13) 0.75146(11) 0.0362(3) Uani 1 1 d .
H32A H 1.1958 1.3481 0.7165 0.043 Uiso 1 1 calc R
H32B H 1.2887 1.2613 0.7365 0.043 Uiso 1 1 calc R
C33 C 1.21627(15) 1.33165(13) 0.85916(11) 0.0369(3) Uani 1 1 d .
H33A H 1.1596 1.3875 0.8735 0.044 Uiso 1 1 calc R
H33B H 1.3020 1.3650 0.8901 0.044 Uiso 1 1 calc R
C31 C 0.85824(15) 1.32245(12) 0.67061(13) 0.0379(3) Uani 1 1 d .
H31A H 0.9176 1.3402 0.6268 0.045 Uiso 1 1 calc R
H31B H 0.8993 1.3508 0.7382 0.045 Uiso 1 1 calc R

loop_
_atom_site_aniso_label
_atom_site_aniso_U_11
_atom_site_aniso_U_22
_atom_site_aniso_U_33
_atom_site_aniso_U_23
_atom_site_aniso_U_13
_atom_site_aniso_U_12
Ni1 0.01350(5) 0.01729(7) 0.01515(6) 0.00655(5) 0.00266(4) 0.00344(4)
P1 0.01354(10) 0.01442(12) 0.01749(11) 0.00499(9) 0.00246(8) 0.00257(8)
P2 0.01344(10) 0.01706(12) 0.01555(11) 0.00315(9) 0.00197(8) 0.00253(8)
Na1 0.0288(2) 0.0190(2) 0.01707(19) 0.00547(17) 0.00399(17) 0.00568(17)
N1 0.0158(3) 0.0221(4) 0.0176(4) 0.0086(3) 0.0024(3) 0.0041(3)
O2 0.0361(4) 0.0184(4) 0.0228(4) 0.0088(3) 0.0055(3) 0.0049(3)
O1 0.0338(4) 0.0220(4) 0.0174(3) 0.0046(3) 0.0041(3) 0.0023(3)
C2 0.0188(4) 0.0161(4) 0.0153(4) 0.0042(3) 0.0036(3) 0.0028(3)
C15 0.0184(4) 0.0161(4) 0.0155(4) 0.0040(3) 0.0011(3) 0.0048(3)
C3 0.0176(4) 0.0148(4) 0.0172(4) 0.0045(3) 0.0042(3) 0.0023(3)
O3 0.0365(5) 0.0348(5) 0.0209(4) 0.0066(4) 0.0007(4) -0.0076(4)
C9 0.0181(4) 0.0154(4) 0.0238(5) 0.0040(4) 0.0043(3) 0.0015(3)
C16 0.0171(4) 0.0182(5) 0.0166(4) 0.0039(4) 0.0009(3) 0.0048(3)
C22 0.0197(4) 0.0201(5) 0.0206(5) 0.0002(4) 0.0030(3) 0.0033(4)
C4 0.0187(4) 0.0167(5) 0.0224(5) 0.0039(4) 0.0060(3) 0.0016(3)
O4 0.0341(5) 0.0206(4) 0.0428(6) 0.0032(4) 0.0082(4) 0.0080(4)
C5 0.0236(5) 0.0165(5) 0.0223(5) 0.0035(4) 0.0086(4) -0.0007(4)
C7 0.0246(5) 0.0170(5) 0.0189(4) 0.0062(4) 0.0030(4) 0.0029(4)
C20 0.0238(5) 0.0215(5) 0.0168(4) 0.0054(4) 0.0017(3) 0.0043(4)
C1 0.0181(4) 0.0203(5) 0.0180(4) 0.0084(4) 0.0031(3) 0.0035(3)
C17 0.0173(4) 0.0217(5) 0.0217(5) 0.0028(4) -0.0003(3) 0.0049(3)
C12 0.0169(4) 0.0204(5) 0.0219(5) 0.0056(4) -0.0007(3) 0.0032(3)
C18 0.0230(5) 0.0208(5) 0.0213(5) 0.0018(4) -0.0053(4) 0.0061(4)
C6 0.0301(5) 0.0149(5) 0.0196(5) 0.0053(4) 0.0061(4) 0.0005(4)
C25 0.0169(4) 0.0208(5) 0.0219(5) 0.0037(4) 0.0025(3) -0.0003(3)
C19 0.0287(5) 0.0208(5) 0.0173(4) 0.0041(4) -0.0035(4) 0.0062(4)
C23 0.0283(5) 0.0196(5) 0.0358(6) 0.0012(5) 0.0051(5) -0.0011(4)
C35 0.0242(5) 0.0331(7) 0.0236(5) 0.0072(5) 0.0039(4) -0.0012(4)
C8 0.0282(5) 0.0230(6) 0.0337(6) 0.0086(5) 0.0125(5) -0.0023(4)
C14 0.0272(5) 0.0296(6) 0.0316(6) 0.0139(5) -0.0035(5) 0.0054(4)
C13 0.0294(5) 0.0250(6) 0.0260(5) -0.0003(5) -0.0019(4) 0.0036(4)
C11 0.0313(6) 0.0215(5) 0.0230(5) 0.0025(4) 0.0001(4) 0.0007(4)
C34 0.0267(5) 0.0360(7) 0.0218(5) 0.0029(5) 0.0016(4) 0.0049(5)
C28 0.0380(7) 0.0252(6) 0.0295(6) 0.0063(5) 0.0104(5) 0.0070(5)
C21 0.0261(5) 0.0337(7) 0.0288(6) 0.0035(5) -0.0099(5) 0.0066(5)
C24 0.0246(5) 0.0304(7) 0.0424(7) -0.0086(6) 0.0021(5) 0.0105(5)
C26 0.0327(6) 0.0197(6) 0.0343(6) 0.0013(5) 0.0051(5) -0.0002(4)
C30 0.0592(9) 0.0229(6) 0.0248(6) 0.0056(5) 0.0102(6) 0.0152(6)
C27 0.0282(6) 0.0392(8) 0.0265(6) 0.0101(5) 0.0080(5) -0.0060(5)
C29 0.0391(7) 0.0320(7) 0.0370(7) 0.0043(6) 0.0078(6) 0.0139(6)
C10 0.0230(5) 0.0228(6) 0.0453(8) -0.0031(5) 0.0127(5) 0.0044(4)
C32 0.0381(7) 0.0338(8) 0.0353(7) 0.0102(6) 0.0082(6) -0.0067(6)
C33 0.0365(7) 0.0316(7) 0.0356(7) -0.0008(6) 0.0019(6) -0.0054(5)
C31 0.0418(8) 0.0216(6) 0.0492(9) 0.0016(6) 0.0143(6) 0.0037(5)

loop_
_atom_type_symbol
_atom_type_description
_atom_type_scat_dispersion_real
_atom_type_scat_dispersion_imag
_atom_type_scat_source
C C 0.0033 0.0016 'International Tables Vol C Tables 4.2.6.8 and 6.1.1.4'
H H 0.0000 0.0000 'International Tables Vol C Tables 4.2.6.8 and 6.1.1.4'
N N 0.0061 0.0033 'International Tables Vol C Tables 4.2.6.8 and 6.1.1.4'
O O 0.0106 0.0060 'International Tables Vol C Tables 4.2.6.8 and 6.1.1.4'
Na Na 0.0362 0.0249 'International Tables Vol C Tables 4.2.6.8 and 6.1.1.4'
P P 0.1023 0.0942 'International Tables Vol C Tables 4.2.6.8 and 6.1.1.4'
Ni Ni 0.3393 1.1124 'International Tables Vol C Tables 4.2.6.8 and 6.1.1.4'

loop_
_geom_angle_atom_site_label_1
_geom_angle_atom_site_label_2
_geom_angle_atom_site_label_3
_geom_angle
_geom_angle_site_symmetry_1
_geom_angle_site_symmetry_3
C1 Ni1 N1 174.30(5) . .
C1 Ni1 P2 92.85(3) . .
N1 Ni1 P2 85.48(3) . .
C1 Ni1 P1 96.46(3) . .
N1 Ni1 P1 85.37(3) . .
P2 Ni1 P1 170.606(12) . .
C3 P1 C12 105.79(5) . .
C3 P1 C9 105.58(5) . .
C12 P1 C9 105.85(5) . .
C3 P1 Ni1 99.36(3) . .
C12 P1 Ni1 124.82(4) . .
C9 P1 Ni1 113.44(3) . .
C16 P2 C25 104.39(5) . .
C16 P2 C22 107.55(5) . .
C25 P2 C22 106.10(5) . .
C16 P2 Ni1 99.85(3) . .
C25 P2 Ni1 125.94(4) . .
C22 P2 Ni1 111.40(4) . .
O2 Na1 O3 96.93(4) . .
O2 Na1 O1 140.27(4) . 2_776
O3 Na1 O1 100.61(4) . 2_776
O2 Na1 O4 121.07(4) . .
O3 Na1 O4 86.06(4) . .
O1 Na1 O4 95.59(4) 2_776 .
O2 Na1 O2 88.80(3) . 2_776
O3 Na1 O2 139.25(4) . 2_776
O1 Na1 O2 55.30(3) 2_776 2_776
O4 Na1 O2 124.85(4) . 2_776
O2 Na1 C1 115.84(4) . 2_776
O3 Na1 C1 123.48(4) . 2_776
O1 Na1 C1 27.59(3) 2_776 2_776
O4 Na1 C1 110.29(4) . 2_776
O2 Na1 C1 27.87(3) 2_776 2_776
O2 Na1 Na1 47.29(3) . 2_776
O3 Na1 Na1 129.55(4) . 2_776
O1 Na1 Na1 95.24(3) 2_776 2_776
O4 Na1 Na1 139.65(4) . 2_776
O2 Na1 Na1 41.51(2) 2_776 2_776
C1 Na1 Na1 68.85(3) 2_776 2_776
C2 N1 C15 123.14(9) . .
C2 N1 Ni1 118.11(7) . .
C15 N1 Ni1 118.75(7) . .
C1 O2 Na1 166.41(8) . .
C1 O2 Na1 87.45(7) . 2_776
Na1 O2 Na1 91.20(3) . 2_776
C1 O1 Na1 92.56(7) . 2_776
N1 C2 C7 125.99(9) . .
N1 C2 C3 116.79(9) . .
C7 C2 C3 117.07(10) . .
N1 C15 C20 126.01(10) . .
N1 C15 C16 116.88(9) . .
C20 C15 C16 116.84(9) . .
C4 C3 C2 120.76(10) . .
C4 C3 P1 126.13(8) . .
C2 C3 P1 113.03(8) . .
C32 O3 C35 109.64(10) . .
C32 O3 Na1 134.25(9) . .
C35 O3 Na1 115.71(7) . .
C10 C9 C11 110.45(11) . .
C10 C9 P1 114.36(8) . .
C11 C9 P1 109.58(8) . .
C17 C16 C15 120.97(10) . .
C17 C16 P2 125.68(9) . .
C15 C16 P2 113.08(7) . .
C24 C22 C23 111.43(11) . .
C24 C22 P2 114.01(8) . .
C23 C22 P2 109.45(8) . .
C3 C4 C5 121.80(10) . .
C28 O4 C31 108.70(11) . .
C28 O4 Na1 143.44(8) . .
C31 O4 Na1 107.05(9) . .
C6 C5 C4 117.32(10) . .
C6 C5 C8 121.34(11) . .
C4 C5 C8 121.26(11) . .
C6 C7 C2 120.75(10) . .
C19 C20 C15 120.70(11) . .
O1 C1 O2 123.97(10) . .
O1 C1 Ni1 115.48(8) . .
O2 C1 Ni1 120.54(8) . .
O1 C1 Na1 59.85(6) . 2_776
O2 C1 Na1 64.68(6) . 2_776
Ni1 C1 Na1 169.77(6) . 2_776
C16 C17 C18 121.88(11) . .
C13 C12 C14 110.42(11) . .
C13 C12 P1 109.77(8) . .
C14 C12 P1 111.05(8) . .
C19 C18 C17 117.04(10) . .
C19 C18 C21 122.06(11) . .
C17 C18 C21 120.87(12) . .
C7 C6 C5 122.29(10) . .
C27 C25 C26 110.73(11) . .
C27 C25 P2 112.30(8) . .
C26 C25 P2 109.45(8) . .
C18 C19 C20 122.55(10) . .
O3 C35 C34 105.62(10) . .
C33 C34 C35 101.65(11) . .
O4 C28 C29 107.60(12) . .
C31 C30 C29 101.83(12) . .
C28 C29 C30 103.71(12) . .
O3 C32 C33 105.45(12) . .
C32 C33 C34 101.78(12) . .
O4 C31 C30 105.62(12) . .

loop_
_geom_bond_atom_site_label_1
_geom_bond_atom_site_label_2
_geom_bond_distance
_geom_bond_site_symmetry_2
Ni1 C1 1.8818(11) .
Ni1 N1 1.9611(9) .
Ni1 P2 2.1499(3) .
Ni1 P1 2.1546(3) .
P1 C3 1.8166(11) .
P1 C12 1.8443(10) .
P1 C9 1.8572(12) .
P2 C16 1.8185(11) .
P2 C25 1.8462(11) .
P2 C22 1.8473(12) .
Na1 O2 2.2173(10) .
Na1 O3 2.2905(10) .
Na1 O1 2.3521(10) 2_776
Na1 O4 2.4475(11) .
Na1 O2 2.4587(10) 2_776
Na1 C1 2.7173(12) 2_776
Na1 Na1 3.3451(10) 2_776
N1 C2 1.3852(14) .
N1 C15 1.3857(13) .
O2 C1 1.2714(14) .
O2 Na1 2.4586(10) 2_776
O1 C1 1.2597(14) .
O1 Na1 2.3520(10) 2_776
C2 C7 1.4092(15) .
C2 C3 1.4248(14) .
C15 C20 1.4142(15) .
C15 C16 1.4199(15) .
C3 C4 1.3944(15) .
O3 C32 1.4351(17) .
O3 C35 1.4390(16) .
C9 C10 1.5286(16) .
C9 C11 1.5329(16) .
C16 C17 1.3945(14) .
C22 C24 1.5265(17) .
C22 C23 1.5326(17) .
C4 C5 1.3956(16) .
O4 C28 1.4304(18) .
O4 C31 1.4428(18) .
C5 C6 1.3942(17) .
C5 C8 1.5108(16) .
C7 C6 1.3933(16) .
C20 C19 1.3927(15) .
C1 Na1 2.7173(12) 2_776
C17 C18 1.3977(16) .
C12 C13 1.5334(17) .
C12 C14 1.5370(17) .
C18 C19 1.3912(18) .
C18 C21 1.5109(15) .
C25 C27 1.5264(17) .
C25 C26 1.5278(18) .
C35 C34 1.5149(17) .
C34 C33 1.514(2) .
C28 C29 1.519(2) .
C30 C31 1.509(2) .
C30 C29 1.528(2) .
C32 C33 1.514(2) .
